data_7204314
loop_
_publ_author_name
'Williams, Paul A.'
'Roberts, John L.'
'Jones, Anthony C.'
'Chalker, Paul R.'
'Bickley, Jamie F.'
'Steiner, Alexander'
'Davies, Hywel O.'
'Leedham, Timothy J.'

_publ_section_title
;
 Novel mononuclear zirconium and hafnium alkoxides; improved precursors
 for the MOCVD of ZrO2 and HfO2
;
_journal_issue 2
_journal_name_full 'Journal of Materials Chemistry'
_journal_page_first 165
_journal_paper_doi 10.1039/b109994a
_journal_volume 12
_journal_year 2002
_chemical_formula_sum 'C18 H40 Hf O6'
_chemical_formula_weight 530.99
_chemical_name_systematic
; 
? 
;
_space_group_IT_number 19
_symmetry_cell_setting orthorhombic
_symmetry_space_group_name_Hall 'P 2ac 2ab'
_symmetry_space_group_name_H-M 'P 21 21 21'
_atom_sites_solution_hydrogens geom
_atom_sites_solution_primary direct
_atom_sites_solution_secondary difmap
_audit_creation_method SHELXL-97
_cell_angle_alpha 90.00
_cell_angle_beta 90.00
_cell_angle_gamma 90.00
_cell_formula_units_Z 4
_cell_length_a 10.1972(8)
_cell_length_b 10.7413(8)
_cell_length_c 21.3221(17)
_cell_measurement_reflns_used 5852
_cell_measurement_temperature 150(2)
_cell_measurement_theta_max 56.535
_cell_measurement_theta_min 5.384
_cell_volume 2335.4(3)
_computing_cell_refinement SMART
_computing_data_collection 'SMART (Bruker, 2000)'
_computing_data_reduction 'SHELXTL (Bruker, 2000)'
_computing_publication_material SHELXL97
_computing_structure_refinement 'SHELXL97 (Sheldrick, 1997)'
_computing_structure_solution 'SHELXS97 (Sheldrick, 1990)'
_diffrn_ambient_temperature 150(2)
_diffrn_measured_fraction_theta_full 0.949
_diffrn_measured_fraction_theta_max 0.949
_diffrn_measurement_device_type 'Bruker Apex CCD area detector'
_diffrn_measurement_method '\w scans'
_diffrn_radiation_monochromator graphite
_diffrn_radiation_source 'fine-focus sealed tube'
_diffrn_radiation_type MoK\a
_diffrn_radiation_wavelength 0.71073
_diffrn_reflns_av_R_equivalents 0.0224
_diffrn_reflns_av_sigmaI/netI 0.0331
_diffrn_reflns_limit_h_max 13
_diffrn_reflns_limit_h_min -12
_diffrn_reflns_limit_k_max 13
_diffrn_reflns_limit_k_min -13
_diffrn_reflns_limit_l_max 26
_diffrn_reflns_limit_l_min -27
_diffrn_reflns_number 13992
_diffrn_reflns_theta_full 28.27
_diffrn_reflns_theta_max 28.27
_diffrn_reflns_theta_min 1.91
_exptl_absorpt_coefficient_mu 4.492
_exptl_absorpt_correction_T_max 0.5522
_exptl_absorpt_correction_T_min 0.2123
_exptl_absorpt_correction_type 'Sadabs, Bruker, 2000'
_exptl_crystal_colour Colourless
_exptl_crystal_density_diffrn 1.510
_exptl_crystal_density_method 'not measured'
_exptl_crystal_description plate
_exptl_crystal_F_000 1072
_exptl_crystal_size_max 0.50
_exptl_crystal_size_mid 0.30
_exptl_crystal_size_min 0.15
_refine_diff_density_max 1.463
_refine_diff_density_min -0.623
_refine_diff_density_rms 0.109
_refine_ls_abs_structure_details 'Flack H D (1983), Acta Cryst. A39, 876-881'
_refine_ls_abs_structure_Flack 0.036(12)
_refine_ls_extinction_method none
_refine_ls_goodness_of_fit_ref 1.077
_refine_ls_hydrogen_treatment mixed
_refine_ls_matrix_type full
_refine_ls_number_parameters 235
_refine_ls_number_reflns 5260
_refine_ls_number_restraints 0
_refine_ls_restrained_S_all 1.077
_refine_ls_R_factor_all 0.0254
_refine_ls_R_factor_gt 0.0247
_refine_ls_shift/su_max 0.001
_refine_ls_shift/su_mean 0.000
_refine_ls_structure_factor_coef Fsqd
_refine_ls_weighting_details 'calc w=1/[\s^2^(Fo^2^)+(0.0243P)^2^+2.6270P] where P=(Fo^2^+2Fc^2^)/3'
_refine_ls_weighting_scheme calc
_refine_ls_wR_factor_gt 0.0606
_refine_ls_wR_factor_ref 0.0609
_reflns_number_gt 5156
_reflns_number_total 5260
_reflns_threshold_expression >2sigma(I)
_cod_data_source_file b109994a.txt
_cod_data_source_block tony68m
_cod_depositor_comments
;
The following automatic conversions were performed:
'_symmetry_cell_setting' value 'Orthorhombic' changed to 'orthorhombic'
according to '/home/saulius/struct/CIF-dictionaries/cif_core.dic'
dictionary named 'cif_core.dic' version 2.4.1 from 2010-06-29.

Automatic conversion script
Id: cif_fix_enum 1527 2010-12-29 10:47:43Z saulius 
;
_cod_database_code 7204314

loop_
_symmetry_equiv_pos_as_xyz
'x, y, z'
'-x+1/2, -y, z+1/2'
'-x, y+1/2, -z+1/2'
'x+1/2, -y+1/2, -z'

loop_
_atom_site_label
_atom_site_type_symbol
_atom_site_fract_x
_atom_site_fract_y
_atom_site_fract_z
_atom_site_U_iso_or_equiv
_atom_site_adp_type
_atom_site_occupancy
_atom_site_symmetry_multiplicity
_atom_site_calc_flag
_atom_site_refinement_flags
_atom_site_disorder_assembly
_atom_site_disorder_group
C1 C -0.1717(5) 0.4521(5) 0.1153(2) 0.0387(11) Uani 1 1 d . . .
C2 C -0.2595(6) 0.3551(7) 0.1440(3) 0.0580(15) Uani 1 1 d . . .
H2A H -0.2150 0.2742 0.1433 0.087 Uiso 1 1 calc R . .
H2B H -0.3411 0.3497 0.1198 0.087 Uiso 1 1 calc R . .
H2C H -0.2796 0.3781 0.1874 0.087 Uiso 1 1 calc R . .
C3 C -0.2396(6) 0.5808(6) 0.1147(3) 0.0546(15) Uani 1 1 d . . .
H3A H -0.2674 0.6024 0.1573 0.082 Uiso 1 1 calc R . .
H3B H -0.3163 0.5778 0.0871 0.082 Uiso 1 1 calc R . .
H3C H -0.1780 0.6438 0.0993 0.082 Uiso 1 1 calc R . .
C4 C -0.1339(5) 0.4171(4) 0.0486(2) 0.0412(11) Uani 1 1 d . . .
H4A H -0.2114 0.3864 0.0253 0.049 Uiso 1 1 calc R . .
H4B H -0.0976 0.4902 0.0262 0.049 Uiso 1 1 calc R . .
C5 C 0.0008(6) 0.2713(5) -0.0063(2) 0.0443(12) Uani 1 1 d . . .
H5A H -0.0761 0.2349 -0.0269 0.066 Uiso 1 1 calc R . .
H5B H 0.0677 0.2069 -0.0004 0.066 Uiso 1 1 calc R . .
H5C H 0.0363 0.3383 -0.0325 0.066 Uiso 1 1 calc R . .
C6 C 0.1783(4) 0.0998(4) 0.1381(2) 0.0318(8) Uani 1 1 d . . .
C7 C 0.3063(5) 0.0281(5) 0.1407(3) 0.0438(11) Uani 1 1 d . . .
H7A H 0.3343 0.0071 0.0980 0.066 Uiso 1 1 calc R . .
H7B H 0.2937 -0.0485 0.1649 0.066 Uiso 1 1 calc R . .
H7C H 0.3736 0.0795 0.1609 0.066 Uiso 1 1 calc R . .
C8 C 0.0743(5) 0.0268(4) 0.1018(2) 0.0386(10) Uani 1 1 d . . .
H8A H -0.0091 0.0723 0.1030 0.058 Uiso 1 1 calc R . .
H8B H 0.0627 -0.0553 0.1211 0.058 Uiso 1 1 calc R . .
H8C H 0.1024 0.0168 0.0582 0.058 Uiso 1 1 calc R . .
C9 C 0.1320(4) 0.1260(4) 0.20451(18) 0.0346(8) Uani 1 1 d . . .
H9A H 0.0926 0.0504 0.2232 0.041 Uiso 1 1 calc R . .
H9B H 0.2064 0.1528 0.2311 0.041 Uiso 1 1 calc R . .
C10 C -0.0183(5) 0.2556(5) 0.2606(2) 0.0383(11) Uani 1 1 d . . .
H10A H -0.0535 0.1804 0.2804 0.057 Uiso 1 1 calc R . .
H10B H -0.0888 0.3168 0.2554 0.057 Uiso 1 1 calc R . .
H10C H 0.0509 0.2909 0.2871 0.057 Uiso 1 1 calc R . .
C11 C 0.3216(5) 0.4673(5) 0.2437(2) 0.0382(10) Uani 1 1 d . . .
C12 C 0.4090(10) 0.3559(9) 0.2538(5) 0.062(3) Uiso 0.644(14) 1 d P A 1
H12A H 0.3605 0.2915 0.2766 0.093 Uiso 0.644(14) 1 calc PR A 1
H12B H 0.4861 0.3808 0.2782 0.093 Uiso 0.644(14) 1 calc PR A 1
H12C H 0.4372 0.3230 0.2131 0.093 Uiso 0.644(14) 1 calc PR A 1
C13 C 0.2639(10) 0.5008(10) 0.3073(5) 0.054(3) Uiso 0.644(14) 1 d P A 1
H13A H 0.2185 0.5810 0.3043 0.081 Uiso 0.644(14) 1 calc PR A 1
H13B H 0.3344 0.5067 0.3383 0.081 Uiso 0.644(14) 1 calc PR A 1
H13C H 0.2014 0.4363 0.3201 0.081 Uiso 0.644(14) 1 calc PR A 1
C14 C 0.3957(11) 0.5734(10) 0.2162(5) 0.065(3) Uiso 0.644(14) 1 d P A 1
H14A H 0.4481 0.5438 0.1807 0.098 Uiso 0.644(14) 1 calc PR A 1
H14B H 0.4539 0.6091 0.2481 0.098 Uiso 0.644(14) 1 calc PR A 1
H14C H 0.3341 0.6372 0.2017 0.098 Uiso 0.644(14) 1 calc PR A 1
C12' C 0.4350(13) 0.3984(10) 0.2146(8) 0.068(6) Uiso 0.356(14) 1 d PR A 2
H12A' H 0.4154 0.3091 0.2136 0.102 Uiso 0.356(14) 1 d PR A 2
H12B' H 0.5144 0.4126 0.2396 0.102 Uiso 0.356(14) 1 d PR A 2
H12C' H 0.4492 0.4287 0.1718 0.102 Uiso 0.356(14) 1 d PR A 2
C13' C 0.300(3) 0.424(3) 0.3078(12) 0.094(8) Uiso 0.356(14) 1 d P A 2
H13A' H 0.2152 0.4553 0.3229 0.141 Uiso 0.356(14) 1 calc PR A 2
H13B' H 0.3701 0.4552 0.3349 0.141 Uiso 0.356(14) 1 calc PR A 2
H13C' H 0.2995 0.3329 0.3085 0.141 Uiso 0.356(14) 1 calc PR A 2
C14' C 0.3586(17) 0.6054(16) 0.2317(8) 0.050(4) Uiso 0.356(14) 1 d P A 2
H14A' H 0.3847 0.6158 0.1878 0.075 Uiso 0.356(14) 1 calc PR A 2
H14B' H 0.4316 0.6290 0.2591 0.075 Uiso 0.356(14) 1 calc PR A 2
H14C' H 0.2827 0.6586 0.2406 0.075 Uiso 0.356(14) 1 calc PR A 2
C15 C 0.2365(6) 0.5891(5) 0.0339(3) 0.0481(13) Uani 1 1 d . . .
C16 C 0.1783(8) 0.7026(5) 0.0644(3) 0.0622(17) Uani 1 1 d . . .
H16A H 0.0829 0.7022 0.0586 0.093 Uiso 1 1 calc R . .
H16B H 0.2153 0.7776 0.0451 0.093 Uiso 1 1 calc R . .
H16C H 0.1987 0.7021 0.1093 0.093 Uiso 1 1 calc R . .
C17 C 0.3859(7) 0.5966(7) 0.0371(4) 0.085(2) Uani 1 1 d . . .
H17A H 0.4136 0.6012 0.0810 0.128 Uiso 1 1 calc R . .
H17B H 0.4159 0.6711 0.0147 0.128 Uiso 1 1 calc R . .
H17C H 0.4239 0.5224 0.0175 0.128 Uiso 1 1 calc R . .
C18 C 0.1944(12) 0.5759(7) -0.0332(3) 0.107(4) Uani 1 1 d . . .
H18A H 0.2162 0.4921 -0.0482 0.161 Uiso 1 1 calc R . .
H18B H 0.2400 0.6378 -0.0589 0.161 Uiso 1 1 calc R . .
H18C H 0.0995 0.5889 -0.0363 0.161 Uiso 1 1 calc R . .
Hf1 Hf 0.118379(15) 0.380435(13) 0.131704(7) 0.02578(5) Uani 1 1 d . . .
O1 O -0.0546(3) 0.4610(3) 0.15074(14) 0.0324(7) Uani 1 1 d . A .
O2 O -0.0368(3) 0.3210(3) 0.05379(14) 0.0359(7) Uani 1 1 d . A .
O3 O 0.1997(3) 0.2165(3) 0.10836(14) 0.0298(6) Uani 1 1 d . A .
O4 O 0.0352(3) 0.2244(3) 0.20005(14) 0.0300(6) Uani 1 1 d . A .
O5 O 0.2147(3) 0.4366(3) 0.20442(15) 0.0361(7) Uani 1 1 d . A .
O6 O 0.1950(4) 0.4837(3) 0.06722(17) 0.0443(9) Uani 1 1 d . A .

loop_
_atom_site_aniso_label
_atom_site_aniso_U_11
_atom_site_aniso_U_22
_atom_site_aniso_U_33
_atom_site_aniso_U_23
_atom_site_aniso_U_13
_atom_site_aniso_U_12
C1 0.037(2) 0.044(2) 0.035(3) 0.0000(19) -0.0042(18) 0.004(2)
C2 0.049(3) 0.078(4) 0.047(3) -0.001(3) -0.007(2) -0.018(3)
C3 0.054(3) 0.065(3) 0.045(3) -0.005(2) -0.005(2) 0.028(3)
C4 0.045(3) 0.045(2) 0.033(2) 0.0005(18) -0.013(2) 0.009(2)
C5 0.065(4) 0.047(3) 0.021(2) -0.008(2) -0.007(2) 0.004(3)
C6 0.040(2) 0.0296(19) 0.026(2) 0.0016(17) -0.0038(16) 0.0023(16)
C7 0.050(3) 0.038(2) 0.044(3) 0.004(2) -0.006(2) 0.013(2)
C8 0.050(3) 0.035(2) 0.031(2) -0.0046(19) -0.004(2) -0.0008(19)
C9 0.045(2) 0.0315(18) 0.0268(18) 0.0045(16) -0.0024(16) -0.002(2)
C10 0.053(3) 0.045(3) 0.017(2) 0.0002(18) 0.0073(19) -0.004(2)
C11 0.031(2) 0.040(2) 0.044(3) -0.009(2) -0.0099(19) -0.0021(19)
C15 0.074(4) 0.029(2) 0.041(3) 0.004(2) 0.018(2) -0.003(2)
C16 0.085(5) 0.035(3) 0.066(4) 0.000(3) 0.010(3) 0.010(3)
C17 0.079(5) 0.073(4) 0.103(6) 0.016(4) 0.049(4) -0.009(4)
C18 0.220(12) 0.072(5) 0.030(3) 0.015(3) 0.003(5) -0.057(6)
Hf1 0.03168(8) 0.02406(7) 0.02160(7) 0.00047(6) 0.00105(6) -0.00193(7)
O1 0.0351(16) 0.0361(15) 0.0260(15) -0.0045(12) -0.0040(12) 0.0060(13)
O2 0.0475(19) 0.0374(16) 0.0229(15) -0.0032(13) -0.0091(13) 0.0077(14)
O3 0.0365(16) 0.0275(14) 0.0253(14) 0.0027(12) 0.0034(12) 0.0025(12)
O4 0.0392(17) 0.0316(15) 0.0192(14) 0.0013(12) 0.0029(12) -0.0020(13)
O5 0.0340(16) 0.0419(17) 0.0322(16) -0.0075(14) -0.0042(13) -0.0055(14)
O6 0.065(2) 0.0327(17) 0.0350(18) 0.0075(14) 0.0187(17) -0.0046(16)

loop_
_atom_type_symbol
_atom_type_description
_atom_type_scat_dispersion_real
_atom_type_scat_dispersion_imag
_atom_type_scat_source
C C 0.0033 0.0016 'International Tables Vol C Tables 4.2.6.8 and 6.1.1.4'
H H 0.0000 0.0000 'International Tables Vol C Tables 4.2.6.8 and 6.1.1.4'
O O 0.0106 0.0060 'International Tables Vol C Tables 4.2.6.8 and 6.1.1.4'
Hf Hf -0.5830 6.1852 'International Tables Vol C Tables 4.2.6.8 and 6.1.1.4'

loop_
_geom_angle_atom_site_label_1
_geom_angle_atom_site_label_2
_geom_angle_atom_site_label_3
_geom_angle
_geom_angle_site_symmetry_1
_geom_angle_site_symmetry_3
_geom_angle_publ_flag
O1 C1 C2 109.4(4) . . ?
O1 C1 C4 107.5(4) . . ?
C2 C1 C4 111.1(4) . . ?
O1 C1 C3 108.8(4) . . ?
C2 C1 C3 110.9(5) . . ?
C4 C1 C3 109.0(4) . . ?
O2 C4 C1 106.3(3) . . ?
O3 C6 C7 109.4(4) . . ?
O3 C6 C9 107.5(3) . . ?
C7 C6 C9 109.1(4) . . ?
O3 C6 C8 109.5(4) . . ?
C7 C6 C8 110.8(4) . . ?
C9 C6 C8 110.5(4) . . ?
O4 C9 C6 106.6(3) . . ?
O5 C11 C13' 111.3(11) . . ?
O5 C11 C14 109.7(6) . . ?
C13' C11 C14 133.6(12) . . ?
O5 C11 C12' 103.5(8) . . ?
C13' C11 C12' 110.2(13) . . ?
C14 C11 C12' 79.8(5) . . ?
O5 C11 C12 110.8(5) . . ?
C13' C11 C12 72.8(12) . . ?
C14 C11 C12 111.3(6) . . ?
C12' C11 C12 38.3(6) . . ?
O5 C11 C13 106.6(5) . . ?
C13' C11 C13 35.2(11) . . ?
C14 C11 C13 111.5(7) . . ?
C12' C11 C13 141.3(9) . . ?
C12 C11 C13 106.8(6) . . ?
O5 C11 C14' 108.2(7) . . ?
C13' C11 C14' 119.7(13) . . ?
C14 C11 C14' 23.0(7) . . ?
C12' C11 C14' 102.4(8) . . ?
C12 C11 C14' 129.7(8) . . ?
C13 C11 C14' 90.9(8) . . ?
O6 C15 C18 108.7(5) . . ?
O6 C15 C16 108.5(4) . . ?
C18 C15 C16 112.1(6) . . ?
O6 C15 C17 108.7(5) . . ?
C18 C15 C17 109.4(6) . . ?
C16 C15 C17 109.4(6) . . ?
O6 Hf1 O5 100.75(15) . . ?
O6 Hf1 O1 104.59(15) . . ?
O5 Hf1 O1 98.63(13) . . ?
O6 Hf1 O3 99.21(14) . . ?
O5 Hf1 O3 105.22(13) . . ?
O1 Hf1 O3 142.29(13) . . ?
O6 Hf1 O4 170.21(12) . . ?
O5 Hf1 O4 84.80(12) . . ?
O1 Hf1 O4 82.33(12) . . ?
O3 Hf1 O4 71.41(11) . . ?
O6 Hf1 O2 85.77(15) . . ?
O5 Hf1 O2 168.90(13) . . ?
O1 Hf1 O2 70.87(12) . . ?
O3 Hf1 O2 82.34(12) . . ?
O4 Hf1 O2 90.09(11) . . ?
C1 O1 Hf1 127.2(3) . . ?
C4 O2 C5 112.5(3) . . ?
C4 O2 Hf1 108.6(2) . . ?
C5 O2 Hf1 122.9(3) . . ?
C6 O3 Hf1 126.8(2) . . ?
C10 O4 C9 111.7(3) . . ?
C10 O4 Hf1 121.3(3) . . ?
C9 O4 Hf1 108.2(2) . . ?
C11 O5 Hf1 160.1(3) . . ?
C15 O6 Hf1 161.2(3) . . ?

loop_
_geom_bond_atom_site_label_1
_geom_bond_atom_site_label_2
_geom_bond_distance
_geom_bond_site_symmetry_2
_geom_bond_publ_flag
C1 O1 1.416(6) . ?
C1 C2 1.503(7) . ?
C1 C4 1.522(7) . ?
C1 C3 1.545(7) . ?
C4 O2 1.435(5) . ?
C5 O2 1.440(6) . ?
C6 O3 1.421(5) . ?
C6 C7 1.516(6) . ?
C6 C9 1.520(6) . ?
C6 C8 1.529(6) . ?
C9 O4 1.448(5) . ?
C10 O4 1.441(5) . ?
C11 O5 1.414(5) . ?
C11 C13' 1.46(3) . ?
C11 C14 1.488(11) . ?
C11 C12' 1.507(12) . ?
C11 C12 1.507(11) . ?
C11 C13 1.520(11) . ?
C11 C14' 1.552(17) . ?
C15 O6 1.402(6) . ?
C15 C18 1.500(9) . ?
C15 C16 1.503(7) . ?
C15 C17 1.527(10) . ?
Hf1 O6 1.932(3) . ?
Hf1 O5 1.932(3) . ?
Hf1 O1 2.006(3) . ?
Hf1 O3 2.009(3) . ?
Hf1 O4 2.377(3) . ?
Hf1 O2 2.382(3) . ?

loop_
_geom_torsion_atom_site_label_1
_geom_torsion_atom_site_label_2
_geom_torsion_atom_site_label_3
_geom_torsion_atom_site_label_4
_geom_torsion
_geom_torsion_site_symmetry_1
_geom_torsion_site_symmetry_2
_geom_torsion_site_symmetry_3
_geom_torsion_site_symmetry_4
_geom_torsion_publ_flag
O1 C1 C4 O2 43.9(5) . . . . ?
C2 C1 C4 O2 -75.7(5) . . . . ?
C3 C1 C4 O2 161.7(4) . . . . ?
O3 C6 C9 O4 44.4(4) . . . . ?
C7 C6 C9 O4 162.9(3) . . . . ?
C8 C6 C9 O4 -75.0(4) . . . . ?
C2 C1 O1 Hf1 98.1(5) . . . . ?
C4 C1 O1 Hf1 -22.6(5) . . . . ?
C3 C1 O1 Hf1 -140.6(3) . . . . ?
O6 Hf1 O1 C1 78.6(4) . . . . ?
O5 Hf1 O1 C1 -177.8(3) . . . . ?
O3 Hf1 O1 C1 -48.8(4) . . . . ?
O4 Hf1 O1 C1 -94.3(3) . . . . ?
O2 Hf1 O1 C1 -1.6(3) . . . . ?
C1 C4 O2 C5 175.3(4) . . . . ?
C1 C4 O2 Hf1 -45.3(4) . . . . ?
O6 Hf1 O2 C4 -79.9(3) . . . . ?
O5 Hf1 O2 C4 46.6(8) . . . . ?
O1 Hf1 O2 C4 27.1(3) . . . . ?
O3 Hf1 O2 C4 -179.8(3) . . . . ?
O4 Hf1 O2 C4 109.0(3) . . . . ?
O6 Hf1 O2 C5 54.4(4) . . . . ?
O5 Hf1 O2 C5 -179.2(6) . . . . ?
O1 Hf1 O2 C5 161.4(4) . . . . ?
O3 Hf1 O2 C5 -45.5(3) . . . . ?
O4 Hf1 O2 C5 -116.8(3) . . . . ?
C7 C6 O3 Hf1 -141.7(3) . . . . ?
C9 C6 O3 Hf1 -23.3(4) . . . . ?
C8 C6 O3 Hf1 96.7(4) . . . . ?
O6 Hf1 O3 C6 -178.2(3) . . . . ?
O5 Hf1 O3 C6 77.9(3) . . . . ?
O1 Hf1 O3 C6 -49.4(4) . . . . ?
O4 Hf1 O3 C6 -1.1(3) . . . . ?
O2 Hf1 O3 C6 -93.8(3) . . . . ?
C6 C9 O4 C10 178.7(4) . . . . ?
C6 C9 O4 Hf1 -45.3(3) . . . . ?
O6 Hf1 O4 C10 174.6(8) . . . . ?
O5 Hf1 O4 C10 49.6(3) . . . . ?
O1 Hf1 O4 C10 -49.9(3) . . . . ?
O3 Hf1 O4 C10 157.5(4) . . . . ?
O2 Hf1 O4 C10 -120.6(3) . . . . ?
O6 Hf1 O4 C9 43.7(9) . . . . ?
O5 Hf1 O4 C9 -81.3(2) . . . . ?
O1 Hf1 O4 C9 179.2(2) . . . . ?
O3 Hf1 O4 C9 26.7(2) . . . . ?
O2 Hf1 O4 C9 108.6(2) . . . . ?
C13' C11 O5 Hf1 -137.3(15) . . . . ?
C14 C11 O5 Hf1 64.9(11) . . . . ?
C12' C11 O5 Hf1 -18.9(12) . . . . ?
C12 C11 O5 Hf1 -58.4(12) . . . . ?
C13 C11 O5 Hf1 -174.2(9) . . . . ?
C14' C11 O5 Hf1 89.2(12) . . . . ?
O6 Hf1 O5 C11 -53.4(10) . . . . ?
O1 Hf1 O5 C11 -160.2(9) . . . . ?
O3 Hf1 O5 C11 49.3(10) . . . . ?
O4 Hf1 O5 C11 118.4(9) . . . . ?
O2 Hf1 O5 C11 -178.7(8) . . . . ?
C18 C15 O6 Hf1 -132.3(12) . . . . ?
C16 C15 O6 Hf1 -10.2(15) . . . . ?
C17 C15 O6 Hf1 108.7(12) . . . . ?
O5 Hf1 O6 C15 -56.4(13) . . . . ?
O1 Hf1 O6 C15 45.6(13) . . . . ?
O3 Hf1 O6 C15 -164.0(12) . . . . ?
O4 Hf1 O6 C15 179.7(10) . . . . ?
O2 Hf1 O6 C15 114.5(13) . . . . ?
